data_4515401
loop_
_publ_author_name
'Sarkar, Koushik'
'Khasimbi, Shaik'
'Mandal, Souvik'
'Dastidar, Parthasarathi'

_publ_section_title
;
 Rationally Developed Metallogelators Derived from Pyridyl Derivatives of
 NSAIDs Displaying Anti-Inflammatory and Anticancer Activities.
;
_journal_issue 36
_journal_name_full 'ACS applied materials &amp; interfaces'
_journal_page_first 30649
_journal_page_last 30661
_journal_paper_doi 10.1021/acsami.8b09872
_journal_volume 10
_journal_year 2018
_chemical_formula_moiety 'C36 H43.1 Ag N4 O2, B F4'
_chemical_formula_sum 'C36 H43.09 Ag B F4 N4 O2'
_chemical_formula_weight 758.51
_space_group_crystal_system triclinic
_space_group_IT_number 2
_space_group_name_Hall '-P 1'
_space_group_name_H-M_alt 'P -1'
_atom_sites_solution_hydrogens geom
_atom_sites_solution_primary direct
_audit_creation_date 2018-03-16
_audit_creation_method
;
Olex2 1.2
(compiled 2017.08.10 svn.r3458 for OlexSys, GUI svn.r5381)
;
_cell_angle_alpha 94.04(2)
_cell_angle_beta 98.79(3)
_cell_angle_gamma 101.71(2)
_cell_formula_units_Z 1
_cell_length_a 7.837(14)
_cell_length_b 8.864(16)
_cell_length_c 13.74(2)
_cell_measurement_reflns_used 4591
_cell_measurement_temperature 168.4
_cell_measurement_theta_max 20.102
_cell_measurement_theta_min 2.360
_cell_volume 919(3)
_computing_cell_refinement 'SAINT v8.34A (Bruker, 2013)'
_computing_data_reduction 'SAINT v8.34A (Bruker, 2013)'
_computing_molecular_graphics 'Olex2 (Dolomanov et al., 2009)'
_computing_publication_material 'Olex2 (Dolomanov et al., 2009)'
_computing_structure_refinement 'XL (Sheldrick, 2008)'
_computing_structure_solution 'ShelXS (Sheldrick, 2008)'
_diffrn_ambient_temperature 168.4
_diffrn_measured_fraction_theta_full 0.999
_diffrn_measured_fraction_theta_max 0.999
_diffrn_measurement_device_type 'Bruker APEX-II CCD'
_diffrn_measurement_method '\f and \w scans'
_diffrn_radiation_type MoK\a
_diffrn_radiation_wavelength 0.71073
_diffrn_reflns_av_R_equivalents 0.0673
_diffrn_reflns_av_unetI/netI 0.0446
_diffrn_reflns_Laue_measured_fraction_full 0.999
_diffrn_reflns_Laue_measured_fraction_max 0.999
_diffrn_reflns_limit_h_max 9
_diffrn_reflns_limit_h_min -9
_diffrn_reflns_limit_k_max 10
_diffrn_reflns_limit_k_min -10
_diffrn_reflns_limit_l_max 16
_diffrn_reflns_limit_l_min -16
_diffrn_reflns_number 20872
_diffrn_reflns_point_group_measured_fraction_full 0.999
_diffrn_reflns_point_group_measured_fraction_max 0.999
_diffrn_reflns_theta_full 24.713
_diffrn_reflns_theta_max 24.713
_diffrn_reflns_theta_min 1.508
_diffrn_standards_number 0
_exptl_absorpt_coefficient_mu 0.605
_exptl_absorpt_correction_T_max 0.7452
_exptl_absorpt_correction_T_min 0.6316
_exptl_absorpt_correction_type multi-scan
_exptl_absorpt_process_details
'SADABS-2014/4 (Bruker,2014/4) was used for absorption correction. wR2(int) was 0.0985 before and 0.0629 after correction. The Ratio of minimum to maximum transmission is 0.8476. The \l/2 correction factor is 0.00150.'
_exptl_crystal_colour colourless
_exptl_crystal_colour_primary colourless
_exptl_crystal_density_diffrn 1.371
_exptl_crystal_description plate
_exptl_crystal_F_000 391
_exptl_crystal_size_max 0.26
_exptl_crystal_size_mid 0.16
_exptl_crystal_size_min 0.04
_refine_diff_density_max 1.894
_refine_diff_density_min -0.862
_refine_diff_density_rms 0.165
_refine_ls_extinction_method none
_refine_ls_goodness_of_fit_ref 1.047
_refine_ls_hydrogen_treatment constr
_refine_ls_matrix_type full
_refine_ls_number_parameters 269
_refine_ls_number_reflns 3140
_refine_ls_number_restraints 0
_refine_ls_restrained_S_all 1.047
_refine_ls_R_factor_all 0.0974
_refine_ls_R_factor_gt 0.0730
_refine_ls_shift/su_max 0.002
_refine_ls_shift/su_mean 0.000
_refine_ls_structure_factor_coef Fsqd
_refine_ls_weighting_details 'w=1/[\s^2^(Fo^2^)+(0.1463P)^2^+2.4057P] where P=(Fo^2^+2Fc^2^)/3'
_refine_ls_weighting_scheme calc
_refine_ls_wR_factor_gt 0.2203
_refine_ls_wR_factor_ref 0.2436
_reflns_Friedel_coverage 0.000
_reflns_number_gt 2391
_reflns_number_total 3140
_reflns_threshold_expression 'I > 2\s(I)'
_cod_data_source_file am8b09872_si_004.cif
_cod_data_source_block ks180217_0m_a
_cod_original_cell_volume 918(3)
_cod_database_code 4515401
_shelx_shelxl_version_number 2016/6
_shelx_space_group_comment
;
The symmetry employed for this shelxl refinement is uniquely defined
by the following loop, which should always be used as a source of
symmetry information in preference to the above space-group names.
They are only intended as comments.
;
_olex2_refinement_description
;
1. Fixed Uiso
 At 1.2 times of:
  All C(H) groups, All C(H,H) groups, All N(H) groups
 At 1.5 times of:
  All C(H,H,H) groups
2. Others
 Sof(C15A)=Sof(H15A)=Sof(H15C)=Sof(C16A)=Sof(H16A)=Sof(C17A)=Sof(H17D)=
 Sof(H17E)=Sof(H17F)=Sof(C18A)=Sof(H18D)=Sof(H18E)=Sof(H18F)=1-FVAR(1)
 Sof(C17B)=Sof(H17A)=Sof(H17B)=Sof(H17C)=Sof(C18B)=Sof(H18A)=Sof(H18B)=
 Sof(H18C)=Sof(C15B)=Sof(H15B)=Sof(C16B)=Sof(H16B)=FVAR(1)
 Fixed Sof: B1(0.5) F1(0.5) F3(0.5) F4(0.5) F2(0.5)
3.a Free rotating group:
 B1(F1,F3,F4,F2)
3.b Ternary CH refined with riding coordinates:
 C7(H7), C16B(H16B), C16A(H16A)
3.c Secondary CH2 refined with riding coordinates:
 C15A(H15A,H15C)
3.d Aromatic/amide H refined with riding coordinates:
 N2(H2), C5(H5), C14(H14), C3(H3), C11(H11), C10(H10), C1(H1), C13(H13),
 C2(H2A), C15B(H15B)
3.e Idealised Me refined as rotating group:
 C8(H8A,H8B,H8C), C17B(H17A,H17B,H17C), C18B(H18A,H18B,H18C), C17A(H17D,H17E,
 H17F), C18A(H18D,H18E,H18F)
;
_olex2_submission_special_instructions 'No special instructions were received'

loop_
_space_group_symop_operation_xyz
'x, y, z'
'-x, -y, -z'

loop_
_atom_site_label
_atom_site_type_symbol
_atom_site_fract_x
_atom_site_fract_y
_atom_site_fract_z
_atom_site_U_iso_or_equiv
_atom_site_adp_type
_atom_site_occupancy
_atom_site_site_symmetry_order
_atom_site_calc_flag
_atom_site_refinement_flags_posn
_atom_site_refinement_flags_adp
_atom_site_refinement_flags_occupancy
_atom_site_disorder_assembly
_atom_site_disorder_group
Ag01 Ag 0.500000 1.000000 0.500000 0.0668(4) Uani 1 2 d S T P . .
N1 N 0.3899(9) 0.7559(7) 0.4710(5) 0.0623(16) Uani 1 1 d . . . . .
N2 N 0.1863(9) 0.4426(7) 0.6078(5) 0.0611(16) Uani 1 1 d . . . . .
H2 H 0.126868 0.346690 0.590217 0.073 Uiso 1 1 calc R . . . .
C5 C 0.3193(10) 0.6816(8) 0.5423(5) 0.0545(17) Uani 1 1 d . . . . .
H5 H 0.314398 0.740253 0.601991 0.065 Uiso 1 1 calc R . . . .
C9 C 0.2736(11) 0.2842(9) 0.8048(6) 0.0624(19) Uani 1 1 d . . . . .
C14 C 0.4375(13) 0.3562(12) 0.8620(7) 0.081(3) Uani 1 1 d . . . . .
H14 H 0.463536 0.464937 0.879973 0.098 Uiso 1 1 calc R . . . .
O1 O 0.2739(15) 0.6298(8) 0.7376(6) 0.133(4) Uani 1 1 d . . . . .
C7 C 0.1320(12) 0.3750(10) 0.7716(7) 0.069(2) Uani 1 1 d . . . . .
H7 H 0.026754 0.300916 0.732067 0.083 Uiso 1 1 calc R . . . .
C3 C 0.2486(11) 0.4416(9) 0.4406(6) 0.067(2) Uani 1 1 d . . . . .
H3 H 0.197936 0.333810 0.428352 0.081 Uiso 1 1 calc R . . . .
C4 C 0.2528(9) 0.5214(8) 0.5320(6) 0.0547(17) Uani 1 1 d . . . . .
C12 C 0.5286(13) 0.1087(15) 0.8700(6) 0.087(3) Uani 1 1 d . . . . .
C11 C 0.3641(13) 0.0394(12) 0.8139(7) 0.078(2) Uani 1 1 d . . . . .
H11 H 0.334885 -0.069862 0.798379 0.093 Uiso 1 1 calc R . . . .
C6 C 0.2016(12) 0.4951(9) 0.7057(6) 0.070(2) Uani 1 1 d . . . . .
C10 C 0.2407(11) 0.1258(9) 0.7796(6) 0.065(2) Uani 1 1 d . . . . .
H10 H 0.132646 0.074909 0.738509 0.078 Uiso 1 1 calc R . . . .
C1 C 0.3870(12) 0.6759(10) 0.3836(6) 0.067(2) Uani 1 1 d . . . . .
H1 H 0.433257 0.728462 0.332206 0.080 Uiso 1 1 calc R . . . .
C8 C 0.0720(18) 0.4552(14) 0.8601(8) 0.101(3) Uani 1 1 d . . . . .
H8A H 0.041434 0.379722 0.906899 0.151 Uiso 1 1 calc GR . . . .
H8B H -0.031632 0.496617 0.836070 0.151 Uiso 1 1 calc GR . . . .
H8C H 0.168329 0.540022 0.893504 0.151 Uiso 1 1 calc GR . . . .
C13 C 0.5595(14) 0.2728(16) 0.8922(7) 0.095(3) Uani 1 1 d . . . . .
H13 H 0.670188 0.325830 0.929668 0.114 Uiso 1 1 calc R . . . .
C2 C 0.3187(13) 0.5207(10) 0.3678(6) 0.073(2) Uani 1 1 d . . . . .
H2A H 0.319296 0.466077 0.305930 0.087 Uiso 1 1 calc R . . . .
B1 B 0.0039(10) 1.0101(8) 0.4878(6) 0.079(5) Uiso 0.5 1 d . . . A -1
F1 F 0.1664(14) 1.0975(11) 0.5391(9) 0.121(5) Uani 0.5 1 d G . . A -1
F3 F -0.0695(19) 1.0976(12) 0.4182(9) 0.133(5) Uani 0.5 1 d G . . A -1
F4 F 0.0305(16) 0.8746(9) 0.4391(8) 0.096(4) Uani 0.5 1 d G . . A -1
F2 F -0.1117(17) 0.971(2) 0.5550(11) 0.184(9) Uani 0.5 1 d G . . A -1
C17B C 0.820(11) -0.173(12) 0.917(8) 0.15(3) Uani 0.45(5) 1 d . . . B 1
H17A H 0.830954 -0.269351 0.880479 0.223 Uiso 0.45(5) 1 calc GR . . B 1
H17B H 0.784856 -0.196187 0.980512 0.223 Uiso 0.45(5) 1 calc GR . . B 1
H17C H 0.934575 -0.099439 0.928344 0.223 Uiso 0.45(5) 1 calc GR . . B 1
C18B C 0.701(10) -0.080(8) 0.755(5) 0.15(3) Uani 0.45(5) 1 d . . . B 1
H18A H 0.784360 0.018492 0.753685 0.222 Uiso 0.45(5) 1 calc GR . . B 1
H18B H 0.586600 -0.078190 0.715449 0.222 Uiso 0.45(5) 1 calc GR . . B 1
H18C H 0.747667 -0.165012 0.726285 0.222 Uiso 0.45(5) 1 calc GR . . B 1
C15B C 0.683(5) 0.058(4) 0.908(2) 0.077(10) Uani 0.45(5) 1 d . . . B 1
H15B H 0.775738 0.114583 0.958179 0.092 Uiso 0.45(5) 1 calc R . . B 1
C16B C 0.681(4) -0.104(3) 0.8559(19) 0.066(8) Uani 0.45(5) 1 d . . . B 1
H16B H 0.561680 -0.171745 0.854979 0.079 Uiso 0.45(5) 1 calc R . . B 1
C15A C 0.640(5) -0.021(5) 0.906(2) 0.087(9) Uani 0.55(5) 1 d . . . B 2
H15A H 0.698099 0.010681 0.976078 0.105 Uiso 0.55(5) 1 calc R . . B 2
H15C H 0.556436 -0.121082 0.903988 0.105 Uiso 0.55(5) 1 calc R . . B 2
C16A C 0.774(5) -0.042(3) 0.8479(16) 0.078(8) Uani 0.55(5) 1 d . . . B 2
H16A H 0.862542 0.058803 0.856156 0.093 Uiso 0.55(5) 1 calc R . . B 2
C17A C 0.872(8) -0.161(7) 0.890(5) 0.107(15) Uani 0.55(5) 1 d . . . B 2
H17D H 0.949367 -0.116623 0.952371 0.161 Uiso 0.55(5) 1 calc GR . . B 2
H17E H 0.944380 -0.191695 0.842290 0.161 Uiso 0.55(5) 1 calc GR . . B 2
H17F H 0.786833 -0.252882 0.900915 0.161 Uiso 0.55(5) 1 calc GR . . B 2
C18A C 0.714(5) -0.088(4) 0.735(3) 0.073(8) Uani 0.55(5) 1 d . . . B 2
H18D H 0.662131 -0.199016 0.723187 0.109 Uiso 0.55(5) 1 calc GR . . B 2
H18E H 0.816401 -0.063504 0.701716 0.109 Uiso 0.55(5) 1 calc GR . . B 2
H18F H 0.625959 -0.029661 0.710172 0.109 Uiso 0.55(5) 1 calc GR . . B 2

loop_
_atom_site_aniso_label
_atom_site_aniso_U_11
_atom_site_aniso_U_22
_atom_site_aniso_U_33
_atom_site_aniso_U_23
_atom_site_aniso_U_13
_atom_site_aniso_U_12
Ag01 0.0942(8) 0.0343(5) 0.0707(6) 0.0150(3) 0.0193(5) 0.0041(4)
N1 0.067(4) 0.045(3) 0.078(4) 0.019(3) 0.021(3) 0.009(3)
N2 0.069(4) 0.038(3) 0.069(4) 0.008(3) 0.010(3) -0.004(3)
C5 0.067(5) 0.041(3) 0.052(4) 0.007(3) 0.006(3) 0.005(3)
C9 0.064(5) 0.059(4) 0.062(4) 0.011(3) 0.017(4) 0.002(4)
C14 0.076(6) 0.074(6) 0.079(6) -0.020(5) 0.014(5) -0.010(5)
O1 0.236(10) 0.055(4) 0.085(5) -0.002(3) 0.050(6) -0.037(5)
C7 0.073(5) 0.059(5) 0.076(5) 0.020(4) 0.020(4) 0.006(4)
C3 0.067(5) 0.048(4) 0.077(5) 0.001(4) 0.005(4) 0.000(4)
C4 0.047(4) 0.041(3) 0.071(5) 0.004(3) 0.005(3) 0.003(3)
C12 0.073(6) 0.140(10) 0.054(5) 0.001(5) 0.010(4) 0.039(6)
C11 0.083(6) 0.078(6) 0.075(6) 0.015(5) 0.015(5) 0.021(5)
C6 0.088(6) 0.047(4) 0.069(5) 0.011(4) 0.017(4) -0.001(4)
C10 0.056(5) 0.055(4) 0.078(5) 0.010(4) 0.000(4) 0.002(3)
C1 0.083(6) 0.061(5) 0.061(5) 0.013(4) 0.019(4) 0.017(4)
C8 0.130(9) 0.092(8) 0.094(7) 0.019(6) 0.051(7) 0.029(7)
C13 0.062(6) 0.142(11) 0.070(6) -0.013(6) 0.003(5) 0.012(6)
C2 0.094(6) 0.062(5) 0.062(5) 0.004(4) 0.015(4) 0.015(4)
F1 0.155(13) 0.081(8) 0.094(9) -0.015(7) 0.013(8) -0.033(8)
F3 0.180(16) 0.098(10) 0.126(11) 0.008(8) -0.002(10) 0.060(10)
F4 0.106(9) 0.048(5) 0.117(9) -0.014(5) -0.016(7) 0.010(5)
F2 0.124(14) 0.25(3) 0.19(2) 0.06(2) 0.092(14) 0.004(16)
C17B 0.11(4) 0.15(4) 0.20(8) 0.00(5) 0.01(4) 0.06(3)
C18B 0.20(5) 0.18(5) 0.12(5) 0.01(3) 0.07(4) 0.13(4)
C15B 0.11(2) 0.062(17) 0.056(12) -0.001(13) -0.011(12) 0.035(17)
C16B 0.049(15) 0.048(13) 0.097(16) 0.013(11) 0.005(11) 0.007(11)
C15A 0.11(2) 0.10(2) 0.078(14) 0.029(18) 0.027(13) 0.054(19)
C16A 0.075(18) 0.066(13) 0.083(14) 0.011(10) -0.008(11) 0.012(12)
C17A 0.12(4) 0.093(19) 0.12(2) 0.015(16) -0.01(2) 0.07(2)
C18A 0.072(14) 0.083(15) 0.058(12) -0.018(10) 0.016(11) 0.008(13)

loop_
_atom_type_symbol
_atom_type_description
_atom_type_scat_dispersion_real
_atom_type_scat_dispersion_imag
_atom_type_scat_source
C C 0.0033 0.0016 'International Tables Vol C Tables 4.2.6.8 and 6.1.1.4'
H H 0.0000 0.0000 'International Tables Vol C Tables 4.2.6.8 and 6.1.1.4'
Ag Ag -0.8971 1.1015 'International Tables Vol C Tables 4.2.6.8 and 6.1.1.4'
B B 0.0013 0.0007 'International Tables Vol C Tables 4.2.6.8 and 6.1.1.4'
F F 0.0171 0.0103 'International Tables Vol C Tables 4.2.6.8 and 6.1.1.4'
N N 0.0061 0.0033 'International Tables Vol C Tables 4.2.6.8 and 6.1.1.4'
O O 0.0106 0.0060 'International Tables Vol C Tables 4.2.6.8 and 6.1.1.4'

loop_
_geom_angle_atom_site_label_1
_geom_angle_atom_site_label_2
_geom_angle_atom_site_label_3
_geom_angle
_geom_angle_site_symmetry_3
N1 Ag01 N1 180.00(13) 2_676
C5 N1 Ag01 118.6(5) .
C5 N1 C1 119.2(7) .
C1 N1 Ag01 122.1(5) .
C4 N2 H2 115.7 .
C6 N2 H2 115.7 .
C6 N2 C4 128.6(6) .
N1 C5 H5 118.7 .
N1 C5 C4 122.6(7) .
C4 C5 H5 118.7 .
C14 C9 C7 122.0(8) .
C10 C9 C14 117.9(8) .
C10 C9 C7 120.1(7) .
C9 C14 H14 119.5 .
C13 C14 C9 120.9(9) .
C13 C14 H14 119.5 .
C9 C7 H7 108.3 .
C9 C7 C8 112.4(8) .
C6 C7 C9 109.8(7) .
C6 C7 H7 108.3 .
C6 C7 C8 109.7(8) .
C8 C7 H7 108.3 .
C4 C3 H3 120.4 .
C2 C3 H3 120.4 .
C2 C3 C4 119.3(7) .
C5 C4 N2 122.8(7) .
C3 C4 N2 120.2(7) .
C3 C4 C5 116.9(7) .
C11 C12 C13 115.2(9) .
C11 C12 C15B 135.6(18) .
C11 C12 C15A 111.6(19) .
C13 C12 C15A 132.9(18) .
C15B C12 C13 109.0(17) .
C12 C11 H11 119.0 .
C12 C11 C10 122.1(10) .
C10 C11 H11 119.0 .
N2 C6 C7 115.7(7) .
O1 C6 N2 121.4(8) .
O1 C6 C7 122.8(8) .
C9 C10 C11 121.0(8) .
C9 C10 H10 119.5 .
C11 C10 H10 119.5 .
N1 C1 H1 119.6 .
N1 C1 C2 120.8(8) .
C2 C1 H1 119.6 .
C7 C8 H8A 109.5 .
C7 C8 H8B 109.5 .
C7 C8 H8C 109.5 .
H8A C8 H8B 109.5 .
H8A C8 H8C 109.5 .
H8B C8 H8C 109.5 .
C14 C13 C12 122.8(9) .
C14 C13 H13 118.6 .
C12 C13 H13 118.6 .
C3 C2 H2A 119.6 .
C1 C2 C3 120.9(8) .
C1 C2 H2A 119.6 .
F3 B1 F1 109.5 .
F3 B1 F4 109.5 .
F4 B1 F1 109.5 .
F2 B1 F1 109.5 .
F2 B1 F3 109.5 .
F2 B1 F4 109.5 .
H17A C17B H17B 109.5 .
H17A C17B H17C 109.5 .
H17B C17B H17C 109.5 .
C16B C17B H17A 109.5 .
C16B C17B H17B 109.5 .
C16B C17B H17C 109.5 .
H18A C18B H18B 109.5 .
H18A C18B H18C 109.5 .
H18B C18B H18C 109.5 .
C16B C18B H18A 109.5 .
C16B C18B H18B 109.5 .
C16B C18B H18C 109.5 .
C12 C15B H15B 124.9 .
C12 C15B C16B 110(2) .
C16B C15B H15B 124.9 .
C17B C16B C15B 109(4) .
C17B C16B H16B 108.4 .
C18B C16B C17B 117(5) .
C18B C16B C15B 106(4) .
C18B C16B H16B 108.4 .
C15B C16B H16B 108.4 .
C12 C15A H15A 108.6 .
C12 C15A H15C 108.6 .
H15A C15A H15C 107.6 .
C16A C15A C12 115(2) .
C16A C15A H15A 108.6 .
C16A C15A H15C 108.6 .
C15A C16A H16A 106.9 .
C15A C16A C17A 110(3) .
C15A C16A C18A 118(3) .
C17A C16A H16A 106.9 .
C17A C16A C18A 108(3) .
C18A C16A H16A 106.9 .
C16A C17A H17D 109.5 .
C16A C17A H17E 109.5 .
C16A C17A H17F 109.5 .
H17D C17A H17E 109.5 .
H17D C17A H17F 109.5 .
H17E C17A H17F 109.5 .
C16A C18A H18D 109.5 .
C16A C18A H18E 109.5 .
C16A C18A H18F 109.5 .
H18D C18A H18E 109.5 .
H18D C18A H18F 109.5 .
H18E C18A H18F 109.5 .

loop_
_geom_bond_atom_site_label_1
_geom_bond_atom_site_label_2
_geom_bond_distance
_geom_bond_site_symmetry_2
Ag01 N1 2.145(7) .
Ag01 N1 2.145(7) 2_676
N1 C5 1.344(10) .
N1 C1 1.346(11) .
N2 H2 0.8800 .
N2 C4 1.401(10) .
N2 C6 1.371(11) .
C5 H5 0.9500 .
C5 C4 1.399(10) .
C9 C14 1.401(12) .
C9 C7 1.532(12) .
C9 C10 1.384(12) .
C14 H14 0.9500 .
C14 C13 1.357(16) .
O1 C6 1.230(11) .
C7 H7 1.0000 .
C7 C6 1.517(11) .
C7 C8 1.547(14) .
C3 H3 0.9500 .
C3 C4 1.389(12) .
C3 C2 1.380(13) .
C12 C11 1.394(14) .
C12 C13 1.428(17) .
C12 C15B 1.42(4) .
C12 C15A 1.64(3) .
C11 H11 0.9500 .
C11 C10 1.398(13) .
C10 H10 0.9500 .
C1 H1 0.9500 .
C1 C2 1.360(12) .
C8 H8A 0.9800 .
C8 H8B 0.9800 .
C8 H8C 0.9800 .
C13 H13 0.9500 .
C2 H2A 0.9500 .
B1 F1 1.4023 .
B1 F3 1.4020 .
B1 F4 1.4022 .
B1 F2 1.4018 .
C17B H17A 0.9800 .
C17B H17B 0.9800 .
C17B H17C 0.9800 .
C17B C16B 1.53(9) .
C18B H18A 0.9800 .
C18B H18B 0.9800 .
C18B H18C 0.9800 .
C18B C16B 1.45(7) .
C15B H15B 0.9500 .
C15B C16B 1.55(4) .
C16B H16B 1.0000 .
C15A H15A 0.9900 .
C15A H15C 0.9900 .
C15A C16A 1.45(4) .
C16A H16A 1.0000 .
C16A C17A 1.52(5) .
C16A C18A 1.54(4) .
C17A H17D 0.9800 .
C17A H17E 0.9800 .
C17A H17F 0.9800 .
C18A H18D 0.9800 .
C18A H18E 0.9800 .
C18A H18F 0.9800 .

loop_
_geom_torsion_atom_site_label_1
_geom_torsion_atom_site_label_2
_geom_torsion_atom_site_label_3
_geom_torsion_atom_site_label_4
_geom_torsion
Ag01 N1 C5 C4 -176.6(5)
Ag01 N1 C1 C2 179.0(7)
N1 C5 C4 N2 177.1(7)
N1 C5 C4 C3 -5.3(11)
N1 C1 C2 C3 0.8(14)
C5 N1 C1 C2 -2.0(13)
C9 C14 C13 C12 -1.4(16)
C9 C7 C6 N2 83.6(10)
C9 C7 C6 O1 -93.5(12)
C14 C9 C7 C6 62.1(11)
C14 C9 C7 C8 -60.2(11)
C14 C9 C10 C11 2.7(13)
C7 C9 C14 C13 178.7(9)
C7 C9 C10 C11 -176.3(8)
C4 N2 C6 O1 3.8(15)
C4 N2 C6 C7 -173.4(8)
C4 C3 C2 C1 -1.9(14)
C12 C11 C10 C9 -3.5(14)
C12 C15B C16B C17B -165(4)
C12 C15B C16B C18B 69(5)
C12 C15A C16A C17A 179(3)
C12 C15A C16A C18A -57(5)
C11 C12 C13 C14 0.7(15)
C11 C12 C15B C16B 16(5)
C11 C12 C15A C16A 100(4)
C6 N2 C4 C5 -12.8(13)
C6 N2 C4 C3 169.6(8)
C10 C9 C14 C13 -0.3(14)
C10 C9 C7 C6 -118.9(9)
C10 C9 C7 C8 118.7(9)
C1 N1 C5 C4 4.4(12)
C8 C7 C6 N2 -152.4(9)
C8 C7 C6 O1 30.5(15)
C13 C12 C11 C10 1.7(14)
C13 C12 C15B C16B -160(3)
C13 C12 C15A C16A -87(4)
C2 C3 C4 N2 -178.4(8)
C2 C3 C4 C5 3.9(12)
C15B C12 C11 C10 -174(3)
C15B C12 C13 C14 177.5(19)
C15A C12 C11 C10 176.1(13)
C15A C12 C13 C14 -172.2(16)
